data_8105932
loop_
_publ_author_name
'Wang, Yu-Fang'
'Zhang, Yong-Hua'

_publ_section_title
;
 Crystal structure of catena-poly[(\m2-isophthalato-\k2
 O:O&#x2032;)-(2,5-di(pyrazin-2-yl)-4,4&#x2032;-bipyridine-\k3
 N,N&#x2032;,N&#x2032;&#x2032;)zinc(II)] --- water (2/5), C26H21N6O6.5Zn
;
_journal_issue 5
_journal_name_full 'Zeitschrift f\"ur Kristallographie - New Crystal Structures'
_journal_page_first 1043
_journal_page_last 1045
_journal_paper_doi 10.1515/ncrs-2019-0250
_journal_volume 234
_journal_year 2019
_chemical_formula_moiety 'C26 H16 N6 O4 Zn, 2.5(H2 O)'
_chemical_formula_sum 'C26 H21 N6 O6.5 Zn'
_chemical_formula_weight 586.86
_space_group_crystal_system monoclinic
_space_group_IT_number 15
_space_group_name_Hall '-C 2yc'
_space_group_name_H-M_alt 'C 1 2/c 1'
_atom_sites_solution_hydrogens mixed
_atom_sites_solution_primary dual
_cell_angle_alpha 90
_cell_angle_beta 99.5396(16)
_cell_angle_gamma 90
_cell_formula_units_Z 8
_cell_length_a 18.3123(3)
_cell_length_b 8.97463(15)
_cell_length_c 30.1437(5)
_cell_measurement_reflns_used 20949
_cell_measurement_temperature 293(2)
_cell_measurement_theta_max 28.5650
_cell_measurement_theta_min 3.8600
_cell_volume 4885.49(14)
_computing_cell_refinement 'CrysAlisPro 1.171.39.46 (Rigaku OD, 2018)'
_computing_data_collection 'CrysAlisPro 1.171.39.46 (Rigaku OD, 2018)'
_computing_data_reduction 'CrysAlisPro 1.171.39.46 (Rigaku OD, 2018)'
_computing_molecular_graphics 'Olex2 (Dolomanov et al., 2009)'
_computing_publication_material 'Olex2 (Dolomanov et al., 2009)'
_computing_structure_refinement 'ShelXL (Sheldrick, 2015)'
_computing_structure_solution 'ShelXT (Sheldrick, 2015)'
_diffrn_ambient_temperature 293(2)
_diffrn_detector 'CCD plate'
_diffrn_detector_area_resol_mean 8.0584
_diffrn_detector_type EosS2
_diffrn_measured_fraction_theta_full 0.998
_diffrn_measured_fraction_theta_max 0.998
_diffrn_measurement_details
;
List of Runs (angles in degrees, time in seconds):

  # Type    Start    End  Width  t~exp~   \w     \q     \k     \f   Frames
--------------------------------------------------------------------------
  1  \w    -43.00  52.00   1.00   10.00    --  -15.84  77.00-150.00   95
  2  \w    -10.00  84.00   1.00   10.00    --   16.93  77.00  90.00   94
  3  \w      0.00  84.00   1.00   10.00    --   16.93  57.00  30.00   84
  4  \w    -51.00  44.00   1.00   10.00    --   16.93 -77.00-180.00   95
  5  \w    -10.00  84.00   1.00   10.00    --   16.93  77.00 -60.00   94
  6  \w      0.00  84.00   1.00   10.00    --   16.93  57.00-150.00   84
  7  \w     35.00  89.00   1.00   10.00    --   16.93 178.00-180.00   54
  8  \w    -20.00  56.00   1.00   10.00    --   16.93 -99.00 -60.00   76
  9  \w    -20.00  56.00   1.00   10.00    --   16.93 -99.00  60.00   76
 10  \w     34.00  90.00   1.00   10.00    --   16.93-178.00  90.00   56
 11  \w    -20.00  56.00   1.00   10.00    --   16.93 -99.00 150.00   76
 12  \w     -2.00  86.00   1.00   10.00    --   16.93  38.00 -60.00   88
;
_diffrn_measurement_device 'four-circle diffractometer'
_diffrn_measurement_device_type 'SuperNova, Single source at offset/far, EosS2'
_diffrn_measurement_method '\w scans'
_diffrn_orient_matrix_type 'CrysAlisPro convention (1999,Acta A55,543-557)'
_diffrn_orient_matrix_UB_11 0.0217530000
_diffrn_orient_matrix_UB_12 0.0039994000
_diffrn_orient_matrix_UB_13 -0.0173575000
_diffrn_orient_matrix_UB_21 0.0296002000
_diffrn_orient_matrix_UB_22 -0.0359587000
_diffrn_orient_matrix_UB_23 0.0141493000
_diffrn_orient_matrix_UB_31 -0.0139160000
_diffrn_orient_matrix_UB_32 -0.0702747000
_diffrn_orient_matrix_UB_33 -0.0082274000
_diffrn_radiation_monochromator mirror
_diffrn_radiation_probe x-ray
_diffrn_radiation_type MoK\a
_diffrn_radiation_wavelength 0.71073
_diffrn_reflns_av_R_equivalents 0.0417
_diffrn_reflns_av_unetI/netI 0.0215
_diffrn_reflns_Laue_measured_fraction_full 0.998
_diffrn_reflns_Laue_measured_fraction_max 0.998
_diffrn_reflns_limit_h_max 22
_diffrn_reflns_limit_h_min -22
_diffrn_reflns_limit_k_max 10
_diffrn_reflns_limit_k_min -10
_diffrn_reflns_limit_l_max 36
_diffrn_reflns_limit_l_min -36
_diffrn_reflns_number 45759
_diffrn_reflns_point_group_measured_fraction_full 0.998
_diffrn_reflns_point_group_measured_fraction_max 0.998
_diffrn_reflns_theta_full 25.242
_diffrn_reflns_theta_max 25.496
_diffrn_reflns_theta_min 3.249
_diffrn_source 'micro-focus sealed X-ray tube'
_diffrn_source_type 'SuperNova (Mo) X-ray Source'
_exptl_absorpt_coefficient_mu 1.065
_exptl_absorpt_correction_T_max 1.00000
_exptl_absorpt_correction_T_min 0.72026
_exptl_absorpt_correction_type multi-scan
_exptl_absorpt_process_details
;
CrysAlisPro 1.171.39.46 (Rigaku Oxford Diffraction, 2018)
Empirical absorption correction using spherical harmonics,
 implemented in SCALE3 ABSPACK scaling algorithm.
;
_exptl_crystal_colour 'clear light colourless'
_exptl_crystal_colour_lustre clear
_exptl_crystal_colour_modifier light
_exptl_crystal_colour_primary colourless
_exptl_crystal_density_diffrn 1.596
_exptl_crystal_description block
_exptl_crystal_F_000 2408
_exptl_crystal_size_max 0.2
_exptl_crystal_size_mid 0.2
_exptl_crystal_size_min 0.18
_refine_diff_density_max 0.260
_refine_diff_density_min -0.313
_refine_diff_density_rms 0.051
_refine_ls_extinction_coef .
_refine_ls_extinction_method none
_refine_ls_goodness_of_fit_ref 1.182
_refine_ls_hydrogen_treatment constr
_refine_ls_matrix_type full
_refine_ls_number_parameters 366
_refine_ls_number_reflns 4533
_refine_ls_number_restraints 0
_refine_ls_restrained_S_all 1.182
_refine_ls_R_factor_all 0.0393
_refine_ls_R_factor_gt 0.0352
_refine_ls_shift/su_max 0.001
_refine_ls_shift/su_mean 0.000
_refine_ls_structure_factor_coef Fsqd
_refine_ls_weighting_details 'w=1/[\s^2^(Fo^2^)+(0.0168P)^2^+10.4065P] where P=(Fo^2^+2Fc^2^)/3'
_refine_ls_weighting_scheme calc
_refine_ls_wR_factor_gt 0.0731
_refine_ls_wR_factor_ref 0.0746
_reflns_Friedel_coverage 0.000
_reflns_Friedel_fraction_full .
_reflns_Friedel_fraction_max .
_reflns_number_gt 4224
_reflns_number_total 4533
_reflns_threshold_expression 'I > 2\s(I)'
_cod_data_source_file suppl_ncrs-2019-0250_suppl.cif
_cod_data_source_block w102
_cod_original_cell_volume 4885.51(14)
_cod_original_formula_sum 'C26 H21 N6 O6.50 Zn'
_cod_database_code 8105932
_shelx_space_group_comment
;
The symmetry employed for this shelxl refinement is uniquely defined
by the following loop, which should always be used as a source of
symmetry information in preference to the above space-group names.
They are only intended as comments.
;
_reflns_odcompleteness_completeness 99.70
_reflns_odcompleteness_iscentric 1
_reflns_odcompleteness_theta 26.32
_olex2_refinement_description
;
1. Fixed Uiso
 At 1.2 times of:
  All C(H) groups
 At 1.5 times of:
  All O(H,H) groups
2. Others
 Fixed Sof: H2AA(0.5) H2AB(0.5)
3.a Free rotating group:
 O5(H5A,H5B), O2AA(H2AA,H2AB), O6(H6A,H6B)
3.b Aromatic/amide H refined with riding coordinates:
 C16(H16), C1(H1), C2(H2), C3(H3), C17(H17), C18(H18), C8(H8), C6(H6),
 C11(H11), C12(H12), C13(H13), C14(H14), C25(H25), C24(H24), C23(H23), C21(H21)
;
_olex2_date_sample_data_collection 2018-06-07
_olex2_submission_special_instructions 'No special instructions were received'
_oxdiff_exptl_absorpt_empirical_details
;
Empirical correction (ABSPACK) includes:
- Absorption correction using spherical harmonics
- Frame scaling
;
_oxdiff_exptl_absorpt_empirical_full_max 1.258
_oxdiff_exptl_absorpt_empirical_full_min 0.630

loop_
_space_group_symop_operation_xyz
'x, y, z'
'-x, y, -z+1/2'
'x+1/2, y+1/2, z'
'-x+1/2, y+1/2, -z+1/2'
'-x, -y, -z'
'x, -y, z-1/2'
'-x+1/2, -y+1/2, -z'
'x+1/2, -y+1/2, z-1/2'

loop_
_atom_site_label
_atom_site_type_symbol
_atom_site_fract_x
_atom_site_fract_y
_atom_site_fract_z
_atom_site_U_iso_or_equiv
_atom_site_adp_type
_atom_site_occupancy
_atom_site_site_symmetry_order
_atom_site_calc_flag
_atom_site_refinement_flags_posn
_atom_site_refinement_flags_adp
_atom_site_refinement_flags_occupancy
_atom_site_disorder_assembly
_atom_site_disorder_group
C1 C 0.39092(14) 0.0296(3) 0.39115(9) 0.0331(6) Uani 1 1 d . . . . .
H1 H 0.4059 0.0142 0.4218 0.040 Uiso 1 1 calc R . . . .
C2 C 0.35450(15) -0.0828(3) 0.36537(9) 0.0368(6) Uani 1 1 d . . . . .
H2 H 0.3448 -0.1716 0.3792 0.044 Uiso 1 1 calc R . . . .
C3 C 0.34805(15) 0.0622(3) 0.30337(9) 0.0335(6) Uani 1 1 d . . . . .
H3 H 0.3339 0.0765 0.2726 0.040 Uiso 1 1 calc R . . . .
C4 C 0.38415(13) 0.1768(3) 0.32890(8) 0.0243(5) Uani 1 1 d . . . . .
C5 C 0.40075(12) 0.3254(3) 0.31115(8) 0.0235(5) Uani 1 1 d . . . . .
C6 C 0.37706(13) 0.3726(3) 0.26734(8) 0.0270(5) Uani 1 1 d . . . . .
H6 H 0.3515 0.3080 0.2461 0.032 Uiso 1 1 calc R . . . .
C7 C 0.39208(13) 0.5181(3) 0.25558(8) 0.0243(5) Uani 1 1 d . . . . .
C8 C 0.43245(13) 0.6099(3) 0.28784(8) 0.0251(5) Uani 1 1 d . . . . .
H8 H 0.4444 0.7067 0.2806 0.030 Uiso 1 1 calc R . . . .
C9 C 0.45456(12) 0.5548(3) 0.33091(8) 0.0218(5) Uani 1 1 d . . . . .
C10 C 0.36217(13) 0.5730(3) 0.20966(8) 0.0264(5) Uani 1 1 d . . . . .
C11 C 0.33255(15) 0.7148(3) 0.20257(9) 0.0356(6) Uani 1 1 d . . . . .
H11 H 0.3343 0.7814 0.2263 0.043 Uiso 1 1 calc R . . . .
C12 C 0.30034(17) 0.7553(3) 0.15958(10) 0.0447(7) Uani 1 1 d . . . . .
H12 H 0.2802 0.8503 0.1554 0.054 Uiso 1 1 calc R . . . .
C13 C 0.32754(15) 0.5342(3) 0.13091(9) 0.0374(6) Uani 1 1 d . . . . .
H13 H 0.3273 0.4719 0.1062 0.045 Uiso 1 1 calc R . . . .
C14 C 0.36044(14) 0.4819(3) 0.17251(8) 0.0294(6) Uani 1 1 d . . . . .
H14 H 0.3811 0.3871 0.1755 0.035 Uiso 1 1 calc R . . . .
C15 C 0.49467(12) 0.6432(3) 0.36902(8) 0.0245(5) Uani 1 1 d . . . . .
C16 C 0.52144(14) 0.7854(3) 0.36500(9) 0.0347(6) Uani 1 1 d . . . . .
H16 H 0.5163 0.8283 0.3366 0.042 Uiso 1 1 calc R . . . .
C17 C 0.53604(15) 0.6532(3) 0.44474(9) 0.0389(6) Uani 1 1 d . . . . .
H17 H 0.5424 0.6099 0.4732 0.047 Uiso 1 1 calc R . . . .
C18 C 0.56139(18) 0.7951(3) 0.43988(10) 0.0516(8) Uani 1 1 d . . . . .
H18 H 0.5844 0.8456 0.4653 0.062 Uiso 1 1 calc R . . . .
C19 C 0.32661(12) 0.4814(3) 0.42720(8) 0.0260(5) Uani 1 1 d . . . . .
C20 C 0.26596(12) 0.5188(3) 0.45334(8) 0.0247(5) Uani 1 1 d . . . . .
C21 C 0.20593(12) 0.6030(3) 0.43338(8) 0.0255(5) Uani 1 1 d . . . . .
H21 H 0.2034 0.6349 0.4038 0.031 Uiso 1 1 calc R . . . .
C22 C 0.14966(12) 0.6402(3) 0.45696(8) 0.0244(5) Uani 1 1 d . . . . .
C23 C 0.15469(14) 0.5952(3) 0.50135(8) 0.0346(6) Uani 1 1 d . . . . .
H23 H 0.1186 0.6241 0.5180 0.042 Uiso 1 1 calc R . . . .
C24 C 0.21324(15) 0.5074(4) 0.52098(9) 0.0440(8) Uani 1 1 d . . . . .
H24 H 0.2154 0.4743 0.5504 0.053 Uiso 1 1 calc R . . . .
C25 C 0.26845(14) 0.4688(3) 0.49710(9) 0.0364(6) Uani 1 1 d . . . . .
H25 H 0.3075 0.4090 0.5104 0.044 Uiso 1 1 calc R . . . .
C26 C 0.08247(13) 0.7206(3) 0.43355(8) 0.0267(5) Uani 1 1 d . . . . .
N1 N 0.40518(11) 0.1597(2) 0.37331(6) 0.0262(4) Uani 1 1 d . . . . .
N2 N 0.33277(13) -0.0680(2) 0.32119(8) 0.0376(5) Uani 1 1 d . . . . .
N3 N 0.43827(10) 0.4159(2) 0.34187(6) 0.0214(4) Uani 1 1 d . . . . .
N4 N 0.50255(11) 0.5769(2) 0.40954(6) 0.0268(4) Uani 1 1 d . . . . .
N5 N 0.55438(14) 0.8635(3) 0.40024(8) 0.0483(6) Uani 1 1 d . . . . .
N6 N 0.29629(13) 0.6672(3) 0.12375(8) 0.0435(6) Uani 1 1 d . . . . .
O1 O 0.37827(9) 0.3969(2) 0.44632(6) 0.0313(4) Uani 1 1 d . . . . .
O2 O 0.32497(10) 0.5351(2) 0.38918(6) 0.0431(5) Uani 1 1 d . . . . .
O2AA O 0.5000 0.9294(3) 0.2500 0.0572(8) Uani 1 2 d S T P . .
H2AA H 0.5237 0.9698 0.2736 0.086 Uiso 0.5 1 d G . . . .
H2AB H 0.4721 0.9936 0.2350 0.086 Uiso 0.5 1 d G . . . .
O3 O 0.03167(9) 0.7524(2) 0.45617(6) 0.0354(4) Uani 1 1 d . . . . .
O4 O 0.07727(10) 0.7540(2) 0.39328(6) 0.0379(5) Uani 1 1 d . . . . .
O5 O 0.09167(13) 0.5961(3) 0.31410(7) 0.0584(6) Uani 1 1 d . . . . .
H5A H 0.1380 0.6023 0.3143 0.088 Uiso 1 1 d G . . . .
H5B H 0.0817 0.6268 0.3391 0.088 Uiso 1 1 d G . . . .
O6 O 0.24536(12) 0.6419(3) 0.30920(7) 0.0514(5) Uani 1 1 d . . . . .
H6A H 0.2664 0.5951 0.3324 0.077 Uiso 1 1 d G . . . .
H6B H 0.2691 0.7216 0.3062 0.077 Uiso 1 1 d G . . . .
Zn1 Zn 0.45682(2) 0.35481(3) 0.40997(2) 0.02426(9) Uani 1 1 d . . . . .

loop_
_atom_site_aniso_label
_atom_site_aniso_U_11
_atom_site_aniso_U_22
_atom_site_aniso_U_33
_atom_site_aniso_U_23
_atom_site_aniso_U_13
_atom_site_aniso_U_12
Zn1 0.02313(15) 0.02906(16) 0.02025(14) 0.00284(12) 0.00260(10) 0.00626(12)
O1 0.0236(9) 0.0390(10) 0.0319(9) 0.0034(8) 0.0057(7) 0.0132(8)
O2 0.0318(10) 0.0670(14) 0.0326(10) 0.0159(10) 0.0114(8) 0.0193(10)
O3 0.0236(9) 0.0481(11) 0.0348(10) 0.0049(9) 0.0057(8) 0.0165(8)
O4 0.0342(10) 0.0449(11) 0.0346(10) 0.0151(9) 0.0055(8) 0.0153(9)
N1 0.0257(10) 0.0273(11) 0.0258(10) 0.0048(9) 0.0051(8) 0.0013(9)
N2 0.0423(13) 0.0272(12) 0.0435(14) 0.0029(10) 0.0078(11) -0.0034(10)
N3 0.0201(10) 0.0231(10) 0.0209(10) 0.0000(8) 0.0033(8) 0.0031(8)
N4 0.0244(10) 0.0311(11) 0.0236(10) -0.0023(9) 0.0001(8) 0.0033(9)
N5 0.0561(16) 0.0327(13) 0.0492(15) -0.0062(12) -0.0113(12) -0.0094(12)
N6 0.0470(14) 0.0469(15) 0.0308(12) 0.0083(11) -0.0101(11) -0.0030(12)
C16 0.0364(15) 0.0294(14) 0.0354(15) 0.0005(12) -0.0026(12) -0.0009(12)
C1 0.0342(14) 0.0336(15) 0.0322(14) 0.0108(12) 0.0076(11) 0.0029(12)
C2 0.0383(15) 0.0271(14) 0.0465(17) 0.0115(12) 0.0113(13) -0.0014(12)
C3 0.0421(15) 0.0274(14) 0.0304(14) 0.0014(11) 0.0045(12) -0.0010(12)
C4 0.0246(12) 0.0239(13) 0.0247(12) 0.0017(10) 0.0050(10) 0.0023(10)
C17 0.0421(16) 0.0429(16) 0.0281(14) -0.0059(13) -0.0047(12) -0.0005(13)
C18 0.062(2) 0.0431(18) 0.0415(17) -0.0119(15) -0.0148(15) -0.0078(16)
C15 0.0196(11) 0.0261(12) 0.0270(12) -0.0023(10) 0.0017(9) 0.0033(10)
C9 0.0186(11) 0.0220(12) 0.0247(12) 0.0001(10) 0.0033(9) 0.0034(9)
C8 0.0273(12) 0.0208(12) 0.0268(12) 0.0014(10) 0.0029(10) -0.0012(10)
C7 0.0261(12) 0.0260(13) 0.0208(12) 0.0013(10) 0.0036(10) 0.0020(10)
C6 0.0327(13) 0.0250(13) 0.0227(12) -0.0016(10) 0.0024(10) -0.0025(10)
C5 0.0244(12) 0.0227(12) 0.0233(12) -0.0005(10) 0.0040(9) 0.0034(10)
C10 0.0252(12) 0.0300(13) 0.0227(12) 0.0029(10) 0.0004(10) -0.0045(10)
C11 0.0434(16) 0.0278(14) 0.0320(14) 0.0005(11) -0.0040(12) -0.0003(12)
C12 0.0505(18) 0.0329(16) 0.0453(17) 0.0118(14) -0.0082(14) 0.0040(13)
C13 0.0388(15) 0.0464(17) 0.0254(13) -0.0012(12) -0.0001(11) -0.0041(13)
C14 0.0326(14) 0.0302(14) 0.0252(13) 0.0017(11) 0.0038(10) -0.0008(11)
C19 0.0202(12) 0.0287(13) 0.0282(13) -0.0015(11) 0.0011(10) 0.0029(10)
C20 0.0186(11) 0.0285(13) 0.0262(12) -0.0016(10) 0.0018(9) 0.0032(10)
C25 0.0241(13) 0.0531(18) 0.0301(14) 0.0067(13) -0.0009(11) 0.0166(12)
C24 0.0342(15) 0.076(2) 0.0223(13) 0.0102(14) 0.0048(11) 0.0174(15)
C23 0.0258(13) 0.0521(17) 0.0269(13) -0.0008(12) 0.0066(10) 0.0114(12)
C22 0.0195(11) 0.0244(12) 0.0285(12) -0.0010(10) 0.0020(9) 0.0032(10)
C21 0.0227(12) 0.0276(13) 0.0254(12) 0.0025(10) 0.0021(10) 0.0036(10)
C26 0.0218(12) 0.0230(12) 0.0345(14) 0.0019(11) 0.0020(10) 0.0034(10)
O5 0.0646(15) 0.0653(15) 0.0435(13) -0.0121(12) 0.0036(11) -0.0132(13)
O2AA 0.069(2) 0.0411(18) 0.054(2) 0.000 -0.0098(17) 0.000
O6 0.0482(13) 0.0529(14) 0.0485(13) 0.0101(11) -0.0051(10) -0.0063(11)

loop_
_atom_type_symbol
_atom_type_description
_atom_type_scat_dispersion_real
_atom_type_scat_dispersion_imag
_atom_type_scat_source
C C 0.0033 0.0016 'International Tables Vol C Tables 4.2.6.8 and 6.1.1.4'
H H 0.0000 0.0000 'International Tables Vol C Tables 4.2.6.8 and 6.1.1.4'
N N 0.0061 0.0033 'International Tables Vol C Tables 4.2.6.8 and 6.1.1.4'
O O 0.0106 0.0060 'International Tables Vol C Tables 4.2.6.8 and 6.1.1.4'
Zn Zn 0.2839 1.4301 'International Tables Vol C Tables 4.2.6.8 and 6.1.1.4'

loop_
_geom_angle_atom_site_label_1
_geom_angle_atom_site_label_2
_geom_angle_atom_site_label_3
_geom_angle
_geom_angle_site_symmetry_1
_geom_angle_site_symmetry_3
O1 Zn1 O3 100.28(7) . 3_545
O1 Zn1 N1 97.96(7) . .
O1 Zn1 N3 118.43(7) . .
O1 Zn1 N4 98.31(7) . .
O1 Zn1 C26 129.03(7) . 3_545
O3 Zn1 N1 99.88(8) 3_545 .
O3 Zn1 N3 141.25(7) 3_545 .
O3 Zn1 N4 101.85(8) 3_545 .
O3 Zn1 C26 28.76(7) 3_545 3_545
N1 Zn1 C26 93.22(7) . 3_545
N3 Zn1 N1 74.32(7) . .
N3 Zn1 N4 75.72(7) . .
N3 Zn1 C26 112.49(7) . 3_545
N4 Zn1 N1 149.94(7) . .
N4 Zn1 C26 95.91(7) . 3_545
C19 O1 Zn1 114.58(15) . .
C26 O3 Zn1 101.93(15) . 3_455
C1 N1 Zn1 126.37(17) . .
C1 N1 C4 117.5(2) . .
C4 N1 Zn1 116.12(16) . .
C2 N2 C3 116.2(2) . .
C9 N3 Zn1 118.63(15) . .
C5 N3 Zn1 120.12(15) . .
C5 N3 C9 120.5(2) . .
C17 N4 Zn1 126.85(18) . .
C17 N4 C15 117.7(2) . .
C15 N4 Zn1 115.45(15) . .
C18 N5 C16 115.9(2) . .
C13 N6 C12 116.0(2) . .
N5 C16 H16 118.7 . .
N5 C16 C15 122.5(3) . .
C15 C16 H16 118.7 . .
N1 C1 H1 119.2 . .
N1 C1 C2 121.6(2) . .
C2 C1 H1 119.2 . .
N2 C2 C1 121.9(2) . .
N2 C2 H2 119.1 . .
C1 C2 H2 119.1 . .
N2 C3 H3 118.7 . .
N2 C3 C4 122.6(2) . .
C4 C3 H3 118.7 . .
N1 C4 C3 120.2(2) . .
N1 C4 C5 114.8(2) . .
C3 C4 C5 125.0(2) . .
N4 C17 H17 119.5 . .
N4 C17 C18 120.9(3) . .
C18 C17 H17 119.5 . .
N5 C18 C17 122.7(3) . .
N5 C18 H18 118.6 . .
C17 C18 H18 118.6 . .
N4 C15 C16 120.2(2) . .
N4 C15 C9 115.5(2) . .
C16 C15 C9 124.3(2) . .
N3 C9 C15 114.1(2) . .
N3 C9 C8 121.5(2) . .
C8 C9 C15 124.3(2) . .
C9 C8 H8 120.6 . .
C9 C8 C7 118.9(2) . .
C7 C8 H8 120.6 . .
C8 C7 C6 118.8(2) . .
C8 C7 C10 121.7(2) . .
C6 C7 C10 119.4(2) . .
C7 C6 H6 120.5 . .
C5 C6 C7 119.0(2) . .
C5 C6 H6 120.5 . .
N3 C5 C4 114.1(2) . .
N3 C5 C6 121.3(2) . .
C6 C5 C4 124.5(2) . .
C11 C10 C7 121.5(2) . .
C14 C10 C7 120.9(2) . .
C14 C10 C11 117.5(2) . .
C10 C11 H11 120.6 . .
C12 C11 C10 118.8(3) . .
C12 C11 H11 120.6 . .
N6 C12 C11 124.3(3) . .
N6 C12 H12 117.9 . .
C11 C12 H12 117.9 . .
N6 C13 H13 117.8 . .
N6 C13 C14 124.4(3) . .
C14 C13 H13 117.8 . .
C10 C14 H14 120.6 . .
C13 C14 C10 118.9(2) . .
C13 C14 H14 120.6 . .
O1 C19 C20 117.0(2) . .
O2 C19 O1 123.5(2) . .
O2 C19 C20 119.4(2) . .
C25 C20 C19 121.0(2) . .
C21 C20 C19 119.7(2) . .
C21 C20 C25 119.2(2) . .
C20 C25 H25 119.9 . .
C24 C25 C20 120.2(2) . .
C24 C25 H25 119.9 . .
C25 C24 H24 119.9 . .
C25 C24 C23 120.2(2) . .
C23 C24 H24 119.9 . .
C24 C23 H23 119.9 . .
C24 C23 C22 120.2(2) . .
C22 C23 H23 119.9 . .
C23 C22 C21 119.2(2) . .
C23 C22 C26 120.9(2) . .
C21 C22 C26 119.8(2) . .
C20 C21 H21 119.6 . .
C22 C21 C20 120.8(2) . .
C22 C21 H21 119.6 . .
O3 C26 Zn1 49.31(11) . 3_455
O3 C26 C22 118.1(2) . .
O4 C26 Zn1 72.43(13) . 3_455
O4 C26 O3 121.7(2) . .
O4 C26 C22 120.1(2) . .
C22 C26 Zn1 167.44(17) . 3_455
H5A O5 H5B 109.4 . .
H2AA O2AA H2AB 109.5 . .
H6A O6 H6B 109.4 . .

loop_
_geom_bond_atom_site_label_1
_geom_bond_atom_site_label_2
_geom_bond_distance
_geom_bond_site_symmetry_2
Zn1 O1 1.9836(16) .
Zn1 O3 2.0072(17) 3_545
Zn1 N1 2.199(2) .
Zn1 N3 2.0975(18) .
Zn1 N4 2.163(2) .
Zn1 C26 2.590(2) 3_545
O1 C19 1.273(3) .
O2 C19 1.239(3) .
O3 Zn1 2.0072(17) 3_455
O3 C26 1.274(3) .
O4 C26 1.238(3) .
N1 C1 1.330(3) .
N1 C4 1.339(3) .
N2 C2 1.332(3) .
N2 C3 1.335(3) .
N3 C9 1.336(3) .
N3 C5 1.333(3) .
N4 C17 1.325(3) .
N4 C15 1.345(3) .
N5 C16 1.331(3) .
N5 C18 1.331(4) .
N6 C12 1.331(4) .
N6 C13 1.326(4) .
C16 H16 0.9300 .
C16 C15 1.380(4) .
C1 H1 0.9300 .
C1 C2 1.376(4) .
C2 H2 0.9300 .
C3 H3 0.9300 .
C3 C4 1.385(3) .
C4 C5 1.488(3) .
C17 H17 0.9300 .
C17 C18 1.372(4) .
C18 H18 0.9300 .
C15 C9 1.486(3) .
C9 C8 1.386(3) .
C8 H8 0.9300 .
C8 C7 1.390(3) .
C7 C6 1.393(3) .
C7 C10 1.486(3) .
C6 H6 0.9300 .
C6 C5 1.386(3) .
C10 C11 1.385(4) .
C10 C14 1.383(3) .
C11 H11 0.9300 .
C11 C12 1.381(4) .
C12 H12 0.9300 .
C13 H13 0.9300 .
C13 C14 1.380(3) .
C14 H14 0.9300 .
C19 C20 1.502(3) .
C20 C25 1.387(3) .
C20 C21 1.386(3) .
C25 H25 0.9300 .
C25 C24 1.379(4) .
C24 H24 0.9300 .
C24 C23 1.382(4) .
C23 H23 0.9300 .
C23 C22 1.386(3) .
C22 C21 1.386(3) .
C22 C26 1.498(3) .
C21 H21 0.9300 .
C26 Zn1 2.590(2) 3_455
O5 H5A 0.8500 .
O5 H5B 0.8508 .
O2AA H2AA 0.8504 .
O2AA H2AB 0.8496 .
O6 H6A 0.8502 .
O6 H6B 0.8506 .

loop_
_geom_hbond_atom_site_label_D
_geom_hbond_atom_site_label_H
_geom_hbond_atom_site_label_A
_geom_hbond_distance_DH
_geom_hbond_distance_HA
_geom_hbond_distance_DA
_geom_hbond_angle_DHA
_geom_hbond_site_symmetry_A
O5 H5A O6 0.85 2.03 2.872(3) 172.1 .
O5 H5B O4 0.85 2.00 2.825(3) 161.8 .
O2AA H2AA O5 0.85 1.95 2.777(3) 162.4 3
O2AA H2AB O5 0.85 1.96 2.777(3) 162.4 4
O6 H6A O2 0.85 1.94 2.773(3) 166.1 .
